data_4101039
_journal_name_full 'Journal of the American Chemical Society'
_journal_paper_doi 10.1021/ja056474l
_journal_year 2006
_chemical_formula_sum 'C25 H29 N O2'
_chemical_formula_weight 375.49
_space_group_IT_number 5
_symmetry_cell_setting monoclinic
_symmetry_space_group_name_Hall 'C 2y'
_symmetry_space_group_name_H-M 'C 1 2 1'
_cell_angle_alpha 90.00
_cell_angle_beta 106.077(3)
_cell_angle_gamma 90.00
_cell_formula_units_Z 8
_cell_length_a 48.779(3)
_cell_length_b 5.9230(3)
_cell_length_c 15.3760(10)
_cell_measurement_temperature 153(2)
_cell_volume 4268.7(4)
_diffrn_ambient_temperature 153(2)
_exptl_crystal_density_diffrn 1.169
_cod_depositor_comments
;
The following automatic conversions were performed:
'_symmetry_cell_setting' value 'Monoclinic' changed to 'monoclinic'
according to '/home/saulius/struct/CIF-dictionaries/cif_core.dic'
dictionary named 'cif_core.dic' version 2.4.1 from 2010-06-29.

Automatic conversion script
Id: cif_fix_enum 1527 2010-12-29 10:47:43Z saulius 
;
_cod_original_sg_symbol_H-M 'C 2'
_cod_database_code 4101039

loop_
_symmetry_equiv_pos_as_xyz
'x, y, z'
'-x, y, -z'
'x+1/2, y+1/2, z'
'-x+1/2, y+1/2, -z'

loop_
_atom_site_label
_atom_site_type_symbol
_atom_site_fract_x
_atom_site_fract_y
_atom_site_fract_z
_atom_site_U_iso_or_equiv
_atom_site_adp_type
_atom_site_occupancy
_atom_site_symmetry_multiplicity
_atom_site_calc_flag
_atom_site_refinement_flags
_atom_site_disorder_assembly
_atom_site_disorder_group
C1 C 0.69023(16) 0.2038(14) 1.0452(4) 0.038(2) Uani 1 1 d . . .
C2 C 0.71484(18) 0.0887(13) 1.0479(4) 0.045(2) Uani 1 1 d . . .
H2 H 0.7135 -0.0509 1.0166 0.054 Uiso 1 1 d R . .
C3 C 0.74229(17) 0.1718(16) 1.0958(5) 0.039(2) Uani 1 1 d . . .
C4 C 0.76739(18) 0.0573(14) 1.0952(4) 0.043(2) Uani 1 1 d . . .
H4 H 0.7661 -0.0837 1.0648 0.052 Uiso 1 1 d R . .
C5 C 0.79364(18) 0.1434(16) 1.1366(5) 0.048(2) Uani 1 1 d . . .
H5 H 0.8105 0.0629 1.1362 0.057 Uiso 1 1 d R . .
C6 C 0.79532(16) 0.3546(18) 1.1799(5) 0.055(3) Uani 1 1 d . . .
H6 H 0.8136 0.4169 1.2081 0.066 Uiso 1 1 d R . .
C7 C 0.77145(17) 0.4704(15) 1.1830(4) 0.048(2) Uani 1 1 d . . .
H7 H 0.7732 0.6116 1.2133 0.057 Uiso 1 1 d R . .
C8 C 0.74407(16) 0.3825(14) 1.1411(5) 0.036(2) Uani 1 1 d . . .
C9 C 0.71830(17) 0.4950(14) 1.1404(4) 0.044(2) Uani 1 1 d . . .
H9A H 0.7191 0.6327 1.1727 0.052 Uiso 1 1 d R . .
C10 C 0.69254(16) 0.4092(15) 1.0943(5) 0.048(2) Uani 1 1 d . . .
H10 H 0.6756 0.4870 1.0957 0.057 Uiso 1 1 d R . .
C11 C 0.66171(14) 0.1253(14) 0.9876(5) 0.047(2) Uani 1 1 d . . .
H11 H 0.6651 -0.0003 0.9483 0.057 Uiso 1 1 d R . .
C12 C 0.64267(13) 0.0312(14) 1.0461(4) 0.058(2) Uani 1 1 d . . .
H12A H 0.6374 0.1542 1.0810 0.087 Uiso 1 1 d R . .
H12B H 0.6536 -0.0829 1.0877 0.087 Uiso 1 1 d R . .
H12C H 0.6254 -0.0377 1.0069 0.087 Uiso 1 1 d R . .
N13 N 0.64723(11) 0.3047(11) 0.9289(4) 0.0462(18) Uani 1 1 d . . .
H13 H 0.6494 0.4420 0.9516 0.055 Uiso 1 1 d R . .
C14 C 0.63072(17) 0.2837(17) 0.8448(6) 0.050(2) Uani 1 1 d . . .
O15 O 0.62392(13) 0.1035(10) 0.8040(4) 0.078(2) Uani 1 1 d . . .
C16 C 0.61966(14) 0.5101(16) 0.7978(5) 0.045(2) Uani 1 1 d . . .
O17 O 0.63446(9) 0.6815(9) 0.8567(3) 0.0505(14) Uani 1 1 d . . .
H17 H 0.6313 0.8178 0.8395 0.076 Uiso 1 1 d R . .
C18 C 0.62834(12) 0.5202(14) 0.7084(4) 0.058(2) Uani 1 1 d . . .
H18A H 0.6234 0.6678 0.6796 0.087 Uiso 1 1 d R . .
H18B H 0.6183 0.4013 0.6676 0.087 Uiso 1 1 d R . .
H18C H 0.6490 0.4967 0.7217 0.087 Uiso 1 1 d R . .
C19 C 0.58696(13) 0.5408(14) 0.7793(4) 0.049(2) Uani 1 1 d D . .
H19 H 0.5819 0.6827 0.7431 0.059 Uiso 1 1 d R . .
C20 C 0.57780(16) 0.5770(16) 0.8655(5) 0.046(2) Uani 1 1 d . . .
C21 C 0.58045(14) 0.4027(16) 0.9275(5) 0.057(3) Uani 1 1 d . . .
H21 H 0.5881 0.2607 0.9174 0.069 Uiso 1 1 d R . .
C22 C 0.57179(15) 0.4395(17) 1.0060(5) 0.056(3) Uani 1 1 d . . .
H22 H 0.5734 0.3220 1.0491 0.067 Uiso 1 1 d R . .
C23 C 0.5609(2) 0.645(2) 1.0205(6) 0.080(3) Uani 1 1 d . . .
H23 H 0.5553 0.6698 1.0742 0.096 Uiso 1 1 d R . .
C24 C 0.55848(16) 0.8135(18) 0.9565(7) 0.073(3) Uani 1 1 d . . .
H24 H 0.5505 0.9539 0.9669 0.088 Uiso 1 1 d R . .
C25 C 0.56710(18) 0.7834(18) 0.8809(6) 0.067(3) Uani 1 1 d . . .
H25 H 0.5656 0.9043 0.8393 0.081 Uiso 1 1 d R . .
C26 C 0.56913(14) 0.3559(16) 0.7185(5) 0.077(3) Uani 1 1 d D A .
H26A H 0.5718 0.2163 0.7515 0.093 Uiso 1 1 d R . .
H26B H 0.5755 0.3364 0.6652 0.093 Uiso 1 1 d R . .
C27 C 0.53708(17) 0.412(2) 0.6913(6) 0.112(4) Uani 1 1 d DU . .
H27E H 0.5333 0.4541 0.7471 0.135 Uiso 0.50 1 d PR A .
H27F H 0.5263 0.2773 0.6707 0.135 Uiso 0.50 1 d PR . .
H27A H 0.5360 0.5687 0.6748 0.135 Uiso 0.50 1 d PR . .
H27B H 0.5315 0.4013 0.7463 0.135 Uiso 0.50 1 d PR . .
C28 C 0.5177(3) 0.307(4) 0.6306(11) 0.100(7) Uani 0.50 1 d PDU A 1
H28A H 0.4999 0.3802 0.6263 0.149 Uiso 0.50 1 d PR A 1
H28B H 0.5218 0.3134 0.5730 0.149 Uiso 0.50 1 d PR A 1
H28C H 0.5167 0.1520 0.6478 0.149 Uiso 0.50 1 d PR A 1
C28A C 0.5253(4) 0.561(5) 0.6305(15) 0.159(11) Uani 0.50 1 d PDU A 2
H28D H 0.5053 0.5735 0.6254 0.238 Uiso 0.50 1 d PR A 2
H28E H 0.5344 0.7028 0.6491 0.238 Uiso 0.50 1 d PR A 2
H28F H 0.5278 0.5188 0.5728 0.238 Uiso 0.50 1 d PR A 2
C1' C 0.70132(17) 0.1643(15) 0.5640(4) 0.041(2) Uani 1 1 d . . .
C2' C 0.72629(17) 0.0711(13) 0.5635(4) 0.040(2) Uani 1 1 d . . .
H2' H 0.7259 -0.0687 0.5329 0.048 Uiso 1 1 d R . .
C3' C 0.75297(16) 0.1697(16) 0.6068(4) 0.037(2) Uani 1 1 d . . .
C4' C 0.77943(16) 0.0712(14) 0.6068(4) 0.044(2) Uani 1 1 d . . .
H4' H 0.7798 -0.0695 0.5774 0.053 Uiso 1 1 d R . .
C5' C 0.80459(17) 0.1782(17) 0.6500(5) 0.052(2) Uani 1 1 d . . .
H5' H 0.8223 0.1111 0.6499 0.063 Uiso 1 1 d R . .
C6' C 0.80423(17) 0.3838(17) 0.6939(5) 0.054(3) Uani 1 1 d . . .
H6' H 0.8218 0.4556 0.7234 0.064 Uiso 1 1 d R . .
C7' C 0.77933(18) 0.4816(14) 0.6943(4) 0.045(2) Uani 1 1 d . . .
H7' H 0.7797 0.6219 0.7246 0.054 Uiso 1 1 d R . .
C8' C 0.75314(17) 0.3825(15) 0.6519(5) 0.040(2) Uani 1 1 d . . .
C9' C 0.72634(17) 0.4773(15) 0.6510(4) 0.048(2) Uani 1 1 d . . .
H9' H 0.7258 0.6174 0.6805 0.057 Uiso 1 1 d R . .
C10' C 0.70136(17) 0.3688(15) 0.6097(5) 0.047(2) Uani 1 1 d . . .
H10' H 0.6837 0.4335 0.6115 0.056 Uiso 1 1 d R . .
C11' C 0.67332(14) 0.0423(15) 0.5189(5) 0.051(2) Uani 1 1 d . . .
H11' H 0.6778 -0.0813 0.4807 0.061 Uiso 1 1 d R . .
C12' C 0.65956(14) -0.0656(14) 0.5879(4) 0.059(3) Uani 1 1 d . . .
H12D H 0.6560 0.0508 0.6287 0.089 Uiso 1 1 d R . .
H12E H 0.6725 -0.1798 0.6232 0.089 Uiso 1 1 d R . .
H12F H 0.6415 -0.1371 0.5557 0.089 Uiso 1 1 d R . .
N13' N 0.65287(12) 0.1942(12) 0.4601(4) 0.057(2) Uani 1 1 d . . .
H13' H 0.6535 0.3388 0.4736 0.068 Uiso 1 1 d R . .
C14' C 0.63344(18) 0.122(2) 0.3867(7) 0.067(3) Uani 1 1 d . . .
O15' O 0.63328(13) -0.0759(13) 0.3570(4) 0.081(2) Uani 1 1 d . . .
C16' C 0.61033(19) 0.2950(18) 0.3391(5) 0.067(3) Uani 1 1 d . . .
O17' O 0.61301(10) 0.4923(12) 0.3926(4) 0.0809(18) Uani 1 1 d . . .
H17' H 0.6189 0.6218 0.3822 0.121 Uiso 1 1 d R . .
C18' C 0.61340(14) 0.3391(18) 0.2458(5) 0.086(3) Uani 1 1 d . . .
H18D H 0.5998 0.4563 0.2164 0.129 Uiso 1 1 d R . .
H18E H 0.6095 0.2002 0.2098 0.129 Uiso 1 1 d R . .
H18F H 0.6329 0.3902 0.2504 0.129 Uiso 1 1 d R . .
C19' C 0.58140(15) 0.1718(16) 0.3381(5) 0.059(3) Uani 1 1 d D . .
H19' H 0.5834 0.0086 0.3242 0.071 Uiso 1 1 d R . .
C20' C 0.55600(17) 0.265(2) 0.2654(6) 0.062(3) Uani 1 1 d . . .
C21' C 0.54239(19) 0.1299(19) 0.1936(6) 0.081(3) Uani 1 1 d . . .
H21' H 0.5495 -0.0180 0.1899 0.098 Uiso 1 1 d R . .
C22' C 0.5185(2) 0.206(3) 0.1288(7) 0.099(4) Uani 1 1 d . . .
H22' H 0.5099 0.1136 0.0782 0.119 Uiso 1 1 d R . .
C23' C 0.5070(2) 0.408(3) 0.1369(9) 0.097(5) Uani 1 1 d . . .
H23' H 0.4902 0.4565 0.0930 0.116 Uiso 1 1 d R . .
C24' C 0.5206(2) 0.548(2) 0.2072(9) 0.105(4) Uani 1 1 d . . .
H24' H 0.5130 0.6944 0.2112 0.125 Uiso 1 1 d R . .
C25' C 0.5449(2) 0.474(2) 0.2733(6) 0.084(3) Uani 1 1 d . . .
H25' H 0.5534 0.5673 0.3239 0.101 Uiso 1 1 d R . .
C26' C 0.57774(14) 0.1758(17) 0.4348(5) 0.085(3) Uani 1 1 d D B .
H26C H 0.5694 0.3180 0.4432 0.102 Uiso 1 1 d R . .
H26D H 0.5960 0.1632 0.4789 0.102 Uiso 1 1 d R . .
C27' C 0.5579(2) -0.013(2) 0.4481(7) 0.143(5) Uani 1 1 d DU . .
H27G H 0.5632 -0.0500 0.5113 0.172 Uiso 0.35 1 d PR B .
H27H H 0.5640 -0.1366 0.4180 0.172 Uiso 0.35 1 d PR . .
H27C H 0.5642 -0.1384 0.4196 0.172 Uiso 0.65 1 d PR . .
H27D H 0.5390 0.0228 0.4117 0.172 Uiso 0.65 1 d PR . .
C28' C 0.5550(3) -0.094(3) 0.5206(9) 0.159(8) Uani 0.65 1 d PDU B 1
H28G H 0.5410 -0.2127 0.5075 0.239 Uiso 0.65 1 d PR B 1
H28H H 0.5732 -0.1550 0.5525 0.239 Uiso 0.65 1 d PR B 1
H28I H 0.5494 0.0186 0.5574 0.239 Uiso 0.65 1 d PR B 1
C28B C 0.5313(5) -0.029(6) 0.413(2) 0.174(16) Uani 0.35 1 d PDU B 2
H28J H 0.5265 -0.1802 0.4263 0.261 Uiso 0.35 1 d PR B 2
H28K H 0.5253 0.0754 0.4515 0.261 Uiso 0.35 1 d PR B 2
H28L H 0.5217 0.0048 0.3507 0.261 Uiso 0.35 1 d PR B 2

loop_
_atom_site_aniso_label
_atom_site_aniso_U_11
_atom_site_aniso_U_22
_atom_site_aniso_U_33
_atom_site_aniso_U_23
_atom_site_aniso_U_13
_atom_site_aniso_U_12
C1 0.046(6) 0.028(6) 0.040(5) -0.003(5) 0.010(4) -0.004(5)
C2 0.074(6) 0.027(6) 0.032(5) 0.000(4) 0.014(5) -0.003(6)
C3 0.048(6) 0.037(7) 0.031(5) 0.008(5) 0.010(4) 0.002(6)
C4 0.062(5) 0.035(6) 0.030(4) 0.002(4) 0.008(4) 0.009(6)
C5 0.058(6) 0.046(8) 0.041(5) 0.008(5) 0.017(4) 0.009(5)
C6 0.043(5) 0.067(9) 0.052(6) 0.017(6) 0.007(4) -0.007(6)
C7 0.058(6) 0.049(7) 0.029(5) 0.004(5) 0.001(4) 0.002(6)
C8 0.043(6) 0.030(6) 0.031(5) 0.000(4) 0.004(4) 0.004(5)
C9 0.069(5) 0.029(6) 0.031(4) -0.002(4) 0.010(4) -0.001(6)
C10 0.059(6) 0.045(7) 0.041(5) -0.005(5) 0.016(4) 0.013(5)
C11 0.045(5) 0.044(7) 0.049(5) -0.004(5) 0.007(4) 0.002(5)
C12 0.059(5) 0.056(7) 0.059(5) -0.003(5) 0.019(4) -0.027(6)
N13 0.054(4) 0.031(5) 0.051(4) 0.007(4) 0.012(4) -0.001(4)
C14 0.057(6) 0.038(7) 0.052(6) 0.008(5) 0.009(5) 0.006(6)
O15 0.123(5) 0.032(5) 0.057(4) -0.006(3) -0.013(3) 0.004(4)
C16 0.043(5) 0.043(6) 0.048(5) -0.003(5) 0.009(4) 0.000(5)
O17 0.063(3) 0.025(4) 0.057(3) 0.004(3) 0.006(3) -0.006(3)
C18 0.068(5) 0.058(7) 0.048(5) -0.001(5) 0.017(4) 0.013(6)
C19 0.046(5) 0.059(7) 0.036(5) 0.006(4) -0.001(4) -0.008(5)
C20 0.058(5) 0.046(7) 0.033(5) -0.002(5) 0.009(4) -0.011(5)
C21 0.056(5) 0.068(8) 0.050(5) -0.003(5) 0.017(5) 0.002(5)
C22 0.060(6) 0.065(8) 0.041(6) 0.005(5) 0.009(4) -0.009(6)
C23 0.093(8) 0.083(10) 0.071(7) -0.024(7) 0.036(6) -0.024(8)
C24 0.062(6) 0.057(8) 0.103(9) 0.007(7) 0.025(6) 0.002(6)
C25 0.097(7) 0.053(8) 0.065(7) 0.006(6) 0.043(6) -0.001(6)
C26 0.061(6) 0.115(10) 0.053(6) -0.003(6) 0.012(4) -0.025(7)
C27 0.077(6) 0.164(9) 0.099(7) -0.025(7) 0.029(5) -0.030(7)
C28 0.099(10) 0.107(11) 0.090(9) -0.025(8) 0.022(8) -0.014(9)
C28A 0.158(13) 0.156(15) 0.163(14) 0.020(10) 0.047(9) 0.001(10)
C1' 0.058(6) 0.033(6) 0.033(5) 0.001(5) 0.014(4) 0.011(5)
C2' 0.061(5) 0.025(6) 0.040(5) 0.004(4) 0.025(4) -0.002(5)
C3' 0.048(6) 0.041(7) 0.025(4) 0.009(5) 0.012(4) -0.014(5)
C4' 0.049(5) 0.042(7) 0.045(5) -0.004(4) 0.020(4) 0.004(5)
C5' 0.057(6) 0.058(8) 0.047(5) 0.004(6) 0.022(5) 0.004(6)
C6' 0.055(6) 0.065(8) 0.046(6) 0.005(5) 0.024(4) -0.001(6)
C7' 0.060(5) 0.038(6) 0.041(5) 0.005(5) 0.019(4) -0.008(6)
C8' 0.054(6) 0.041(7) 0.029(5) 0.001(5) 0.017(4) 0.002(6)
C9' 0.063(6) 0.038(6) 0.040(5) 0.000(5) 0.010(4) -0.002(6)
C10' 0.061(6) 0.042(7) 0.044(5) 0.006(5) 0.028(5) 0.009(5)
C11' 0.043(5) 0.056(7) 0.045(5) 0.001(5) -0.002(4) 0.009(5)
C12' 0.073(5) 0.062(7) 0.045(5) -0.002(5) 0.020(4) -0.011(5)
N13' 0.059(4) 0.047(5) 0.058(4) 0.010(4) 0.004(4) -0.008(4)
C14' 0.037(6) 0.094(10) 0.066(7) -0.002(7) 0.012(5) 0.000(7)
O15' 0.074(4) 0.105(7) 0.061(4) -0.023(4) 0.012(3) 0.010(5)
C16' 0.081(7) 0.071(8) 0.043(6) 0.001(6) 0.007(5) 0.022(7)
O17' 0.083(4) 0.067(5) 0.083(4) 0.013(4) 0.007(3) 0.008(4)
C18' 0.060(5) 0.139(11) 0.058(6) 0.006(6) 0.014(4) -0.019(7)
C19' 0.050(5) 0.082(7) 0.050(5) -0.004(5) 0.021(4) -0.005(6)
C20' 0.043(6) 0.085(10) 0.051(6) 0.017(6) 0.003(5) 0.002(6)
C21' 0.055(6) 0.114(10) 0.070(7) 0.002(7) 0.010(5) -0.002(7)
C22' 0.051(7) 0.171(15) 0.070(7) 0.000(9) 0.008(6) -0.027(8)
C23' 0.044(7) 0.138(14) 0.109(10) 0.050(10) 0.022(7) 0.018(8)
C24' 0.073(8) 0.095(11) 0.137(11) 0.039(10) 0.014(7) -0.001(8)
C25' 0.074(7) 0.087(10) 0.087(8) 0.017(7) 0.016(6) -0.008(8)
C26' 0.049(5) 0.137(11) 0.074(7) 0.017(6) 0.026(5) -0.009(6)
C27' 0.145(8) 0.158(9) 0.147(8) 0.003(8) 0.075(7) -0.041(8)
C28' 0.190(11) 0.160(12) 0.125(10) 0.022(9) 0.040(8) -0.031(9)
C28B 0.172(18) 0.168(19) 0.177(18) -0.003(10) 0.039(10) 0.005(10)

loop_
_geom_bond_atom_site_label_1
_geom_bond_atom_site_label_2
_geom_bond_distance
_geom_bond_site_symmetry_2
_geom_bond_publ_flag
C1 C2 1.371(8) . ?
C1 C10 1.420(9) . ?
C1 C11 1.501(9) . ?
C2 C3 1.425(9) . ?
C2 H2 0.9499 . ?
C3 C4 1.402(9) . ?
C3 C8 1.420(9) . ?
C4 C5 1.361(9) . ?
C4 H4 0.9501 . ?
C5 C6 1.409(11) . ?
C5 H5 0.9503 . ?
C6 C7 1.363(9) . ?
C6 H6 0.9501 . ?
C7 C8 1.412(9) . ?
C7 H7 0.9500 . ?
C8 C9 1.420(9) . ?
C9 C10 1.358(9) . ?
C9 H9A 0.9500 . ?
C10 H10 0.9499 . ?
C11 N13 1.445(8) . ?
C11 C12 1.564(8) . ?
C11 H11 0.9999 . ?
C12 H12A 0.9799 . ?
C12 H12B 0.9802 . ?
C12 H12C 0.9800 . ?
N13 C14 1.326(8) . ?
N13 H13 0.8800 . ?
C14 O15 1.236(9) . ?
C14 C16 1.548(11) . ?
C16 O17 1.417(8) . ?
C16 C18 1.547(8) . ?
C16 C19 1.551(8) . ?
O17 H17 0.8501 . ?
C18 H18A 0.9800 . ?
C18 H18B 0.9799 . ?
C18 H18C 0.9803 . ?
C19 C20 1.527(9) . ?
C19 C26 1.542(8) . ?
C19 H19 1.0000 . ?
C20 C25 1.375(10) . ?
C20 C21 1.387(10) . ?
C21 C22 1.401(9) . ?
C21 H21 0.9498 . ?
C22 C23 1.371(11) . ?
C22 H22 0.9499 . ?
C23 C24 1.383(12) . ?
C23 H23 0.9501 . ?
C24 C25 1.352(10) . ?
C24 H24 0.9501 . ?
C25 H25 0.9500 . ?
C26 C27 1.539(8) . ?
C26 H26A 0.9600 . ?
C26 H26B 0.9601 . ?
C27 C28 1.289(11) . ?
C27 C28A 1.297(18) . ?
C27 H27E 0.9598 . ?
C27 H27F 0.9599 . ?
C27 H27A 0.9600 . ?
C27 H27B 0.9598 . ?
C28 H28A 0.9598 . ?
C28 H28B 0.9599 . ?
C28 H28C 0.9600 . ?
C28A H28D 0.9600 . ?
C28A H28E 0.9599 . ?
C28A H28F 0.9601 . ?
C1' C2' 1.339(9) . ?
C1' C10' 1.401(10) . ?
C1' C11' 1.531(9) . ?
C2' C3' 1.413(9) . ?
C2' H2' 0.9500 . ?
C3' C4' 1.416(9) . ?
C3' C8' 1.438(9) . ?
C4' C5' 1.378(9) . ?
C4' H4' 0.9501 . ?
C5' C6' 1.395(10) . ?
C5' H5' 0.9498 . ?
C6' C7' 1.347(9) . ?
C6' H6' 0.9501 . ?
C7' C8' 1.393(9) . ?
C7' H7' 0.9500 . ?
C8' C9' 1.419(9) . ?
C9' C10' 1.368(9) . ?
C9' H9' 0.9500 . ?
C10' H10' 0.9498 . ?
C11' N13' 1.457(8) . ?
C11' C12' 1.543(8) . ?
C11' H11' 1.0000 . ?
C12' H12D 0.9802 . ?
C12' H12E 0.9799 . ?
C12' H12F 0.9801 . ?
N13' C14' 1.326(10) . ?
N13' H13' 0.8801 . ?
C14' O15' 1.260(10) . ?
C14' C16' 1.547(12) . ?
C16' O17' 1.414(10) . ?
C16' C18' 1.505(9) . ?
C16' C19' 1.585(10) . ?
O17' H17' 0.8494 . ?
C18' H18D 0.9801 . ?
C18' H18E 0.9801 . ?
C18' H18F 0.9801 . ?
C19' C20' 1.523(10) . ?
C19' C26' 1.546(7) . ?
C19' H19' 1.0000 . ?
C20' C21' 1.376(11) . ?
C20' C25' 1.373(12) . ?
C21' C22' 1.381(12) . ?
C21' H21' 0.9501 . ?
C22' C23' 1.342(14) . ?
C22' H22' 0.9501 . ?
C23' C24' 1.377(14) . ?
C23' H23' 0.9501 . ?
C24' C25' 1.401(11) . ?
C24' H24' 0.9500 . ?
C25' H25' 0.9499 . ?
C26' C27' 1.529(9) . ?
C26' H26C 0.9599 . ?
C26' H26D 0.9601 . ?
C27' C28B 1.26(2) . ?
C27' C28' 1.258(11) . ?
C27' H27G 0.9600 . ?
C27' H27H 0.9600 . ?
C27' H27C 0.9600 . ?
C27' H27D 0.9602 . ?
C28' H28G 0.9602 . ?
C28' H28H 0.9599 . ?
C28' H28I 0.9601 . ?
C28B H28J 0.9599 . ?
C28B H28K 0.9600 . ?
C28B H28L 0.9599 . ?
